data_7029538
loop_
_publ_author_name
'Constable, Edwin C.'
'Ertl, Cathrin D.'
'Housecroft, Catherine E.'
'Zampese, Jennifer A.'

_publ_section_title
;
 Green-emitting iridium(iii) complexes containing sulfanyl- or
 sulfone-functionalized cyclometallating 2-phenylpyridine ligands.
;
_journal_issue 14
_journal_name_full 'Dalton transactions (Cambridge, England : 2003)'
_journal_page_first 5343
_journal_page_last 5356
_journal_paper_doi 10.1039/c3dt53626b
_journal_volume 43
_journal_year 2014
_chemical_formula_moiety 'C15 H17 N O2 S'
_chemical_formula_sum 'C15 H17 N O2 S'
_chemical_formula_weight 275.37
_chemical_name_systematic
; 
 ? 
;
_space_group_crystal_system monoclinic
_space_group_IT_number 15
_space_group_name_Hall '-C 2yc'
_space_group_name_H-M_alt 'C 1 2/c 1'
_symmetry_space_group_name_Hall '-C 2yc'
_symmetry_space_group_name_H-M 'C 1 2/c 1'
_atom_sites_solution_hydrogens geom
_audit_creation_method SHELXL-2013
_cell_angle_alpha 90
_cell_angle_beta 110.398(2)
_cell_angle_gamma 90
_cell_formula_units_Z 8
_cell_length_a 22.2664(12)
_cell_length_b 6.1121(4)
_cell_length_c 22.0876(11)
_cell_measurement_reflns_used 3332
_cell_measurement_temperature 296(2)
_cell_measurement_theta_max 67.55
_cell_measurement_theta_min 4.24
_cell_volume 2817.5(3)
_computing_cell_refinement 'Bruker SAINT'
_computing_data_collection 'Bruker APEX2'
_computing_data_reduction 'Bruker SAINT'
_computing_molecular_graphics 'Bruker SHELXTL'
_computing_publication_material 'Bruker SHELXTL'
_computing_structure_refinement 'SHELXL-2013 (Sheldrick, 2013)'
_computing_structure_solution 'SHELXS-97 (Sheldrick, 2008)'
_diffrn_ambient_temperature 296(2)
_diffrn_measured_fraction_theta_full 0.990
_diffrn_measured_fraction_theta_max 0.977
_diffrn_measurement_device_type 'Bruker APEX-II CCD'
_diffrn_measurement_method '\f and \w scans'
_diffrn_radiation_type CuK\a
_diffrn_radiation_wavelength 1.54178
_diffrn_reflns_av_R_equivalents 0.0275
_diffrn_reflns_av_unetI/netI 0.0311
_diffrn_reflns_Laue_measured_fraction_full 0.990
_diffrn_reflns_Laue_measured_fraction_max 0.977
_diffrn_reflns_limit_h_max 26
_diffrn_reflns_limit_h_min -26
_diffrn_reflns_limit_k_max 7
_diffrn_reflns_limit_k_min -7
_diffrn_reflns_limit_l_max 26
_diffrn_reflns_limit_l_min -26
_diffrn_reflns_number 7450
_diffrn_reflns_point_group_measured_fraction_full 0.990
_diffrn_reflns_point_group_measured_fraction_max 0.977
_diffrn_reflns_theta_full 66.500
_diffrn_reflns_theta_max 68.005
_diffrn_reflns_theta_min 4.237
_exptl_absorpt_coefficient_mu 2.019
_exptl_absorpt_correction_T_max 0.886
_exptl_absorpt_correction_T_min 0.766
_exptl_absorpt_correction_type multi-scan
_exptl_absorpt_process_details sadabs
_exptl_crystal_colour colourless
_exptl_crystal_density_diffrn 1.298
_exptl_crystal_description block
_exptl_crystal_F_000 1168
_exptl_crystal_size_max 0.210
_exptl_crystal_size_mid 0.130
_exptl_crystal_size_min 0.060
_refine_diff_density_max 0.260
_refine_diff_density_min -0.451
_refine_diff_density_rms 0.084
_refine_ls_extinction_method none
_refine_ls_goodness_of_fit_ref 1.080
_refine_ls_hydrogen_treatment constr
_refine_ls_matrix_type full
_refine_ls_number_parameters 175
_refine_ls_number_reflns 2523
_refine_ls_number_restraints 0
_refine_ls_restrained_S_all 1.080
_refine_ls_R_factor_all 0.0420
_refine_ls_R_factor_gt 0.0378
_refine_ls_shift/su_max 0.000
_refine_ls_shift/su_mean 0.000
_refine_ls_structure_factor_coef Fsqd
_refine_ls_weighting_details
; 
 w=1/[\s^2^(Fo^2^)+(0.0649P)^2^+0.7449P] 
 where P=(Fo^2^+2Fc^2^)/3 
;
_refine_ls_weighting_scheme calc
_refine_ls_wR_factor_gt 0.1024
_refine_ls_wR_factor_ref 0.1068
_reflns_Friedel_coverage 0.000
_reflns_number_gt 2228
_reflns_number_total 2523
_reflns_threshold_expression 'I > 2\s(I)'
_cod_data_source_file c3dt53626b1.cif
_cod_data_source_block ce194
_cod_database_code 7029538
_shelx_space_group_comment
; 
The symmetry employed for this shelxl refinement is uniquely defined 
by the following loop, which should always be used as a source of 
symmetry information in preference to the above space-group names. 
They are only intended as comments. 
;
_shelx_estimated_absorpt_t_min 0.676
_shelx_estimated_absorpt_t_max 0.888
_shelxl_version_number 2013-2

loop_
_space_group_symop_operation_xyz
'x, y, z'
'-x, y, -z+1/2'
'x+1/2, y+1/2, z'
'-x+1/2, y+1/2, -z+1/2'
'-x, -y, -z'
'x, -y, z-1/2'
'-x+1/2, -y+1/2, -z'
'x+1/2, -y+1/2, z-1/2'

loop_
_atom_site_label
_atom_site_type_symbol
_atom_site_fract_x
_atom_site_fract_y
_atom_site_fract_z
_atom_site_U_iso_or_equiv
_atom_site_adp_type
_atom_site_occupancy
_atom_site_site_symmetry_order
_atom_site_calc_flag
_atom_site_refinement_flags_posn
_atom_site_refinement_flags_adp
N1 N 0.40950(7) 0.0047(2) -0.10345(7) 0.0475(3) Uani 1 1 d . .
C1 C 0.41782(9) -0.0575(3) -0.15836(9) 0.0544(4) Uani 1 1 d . .
H1A H 0.4061 -0.1993 -0.1730 0.065 Uiso 1 1 calc R U
C2 C 0.44255(9) 0.0747(3) -0.19422(8) 0.0565(4) Uani 1 1 d . .
H2A H 0.4465 0.0247 -0.2324 0.068 Uiso 1 1 calc R U
C3 C 0.46141(8) 0.2833(4) -0.17210(8) 0.0569(5) Uani 1 1 d . .
H3A H 0.4793 0.3761 -0.1946 0.068 Uiso 1 1 calc R U
C4 C 0.45332(8) 0.3520(3) -0.11598(8) 0.0484(4) Uani 1 1 d . .
H4A H 0.4658 0.4921 -0.1001 0.058 Uiso 1 1 calc R U
C5 C 0.42640(7) 0.2104(3) -0.08330(7) 0.0397(3) Uani 1 1 d . .
C6 C 0.41382(7) 0.2807(2) -0.02435(7) 0.0385(3) Uani 1 1 d . .
C7 C 0.39254(8) 0.4927(2) -0.01940(8) 0.0434(4) Uani 1 1 d . .
H7A H 0.3881 0.5928 -0.0524 0.052 Uiso 1 1 calc R U
C8 C 0.37806(8) 0.5551(3) 0.03398(8) 0.0431(3) Uani 1 1 d . .
H8A H 0.3634 0.6960 0.0367 0.052 Uiso 1 1 calc R U
C9 C 0.38546(7) 0.4069(2) 0.08364(7) 0.0389(3) Uani 1 1 d . .
C10 C 0.40779(7) 0.1960(2) 0.08038(7) 0.0415(3) Uani 1 1 d . .
H10A H 0.4134 0.0979 0.1141 0.050 Uiso 1 1 calc R U
C11 C 0.42147(7) 0.1343(2) 0.02638(7) 0.0418(3) Uani 1 1 d . .
H11A H 0.4360 -0.0068 0.0238 0.050 Uiso 1 1 calc R U
S1 S 0.37043(2) 0.49529(6) 0.15346(2) 0.04106(16) Uani 1 1 d . .
O1 O 0.37802(6) 0.7295(2) 0.15677(6) 0.0548(3) Uani 1 1 d . .
O2 O 0.40952(6) 0.3649(2) 0.20683(5) 0.0564(3) Uani 1 1 d . .
C12 C 0.28687(8) 0.4362(3) 0.14090(8) 0.0476(4) Uani 1 1 d . .
C13 C 0.24466(9) 0.5553(4) 0.08013(10) 0.0650(5) Uani 1 1 d . .
H13A H 0.2505 0.4913 0.0429 0.098 Uiso 1 1 calc R U
H13B H 0.2564 0.7071 0.0829 0.098 Uiso 1 1 calc R U
H13C H 0.2005 0.5424 0.0764 0.098 Uiso 1 1 calc R U
C14 C 0.27599(12) 0.5271(4) 0.20060(11) 0.0758(6) Uani 1 1 d . .
H14A H 0.2327 0.4978 0.1977 0.114 Uiso 1 1 calc R U
H14B H 0.2832 0.6822 0.2030 0.114 Uiso 1 1 calc R U
H14C H 0.3052 0.4584 0.2386 0.114 Uiso 1 1 calc R U
C15 C 0.27652(10) 0.1898(3) 0.13519(12) 0.0724(6) Uani 1 1 d . .
H15A H 0.3057 0.1196 0.1729 0.109 Uiso 1 1 calc R U
H15B H 0.2841 0.1376 0.0975 0.109 Uiso 1 1 calc R U
H15C H 0.2333 0.1568 0.1316 0.109 Uiso 1 1 calc R U

loop_
_atom_site_aniso_label
_atom_site_aniso_U_11
_atom_site_aniso_U_22
_atom_site_aniso_U_33
_atom_site_aniso_U_23
_atom_site_aniso_U_13
_atom_site_aniso_U_12
N1 0.0539(8) 0.0434(8) 0.0476(8) 0.0005(5) 0.0209(6) -0.0012(6)
C1 0.0596(10) 0.0533(9) 0.0496(9) -0.0040(8) 0.0180(8) 0.0035(8)
C2 0.0562(10) 0.0736(12) 0.0406(8) 0.0018(8) 0.0181(7) 0.0076(9)
C3 0.0512(9) 0.0756(13) 0.0452(9) 0.0146(8) 0.0186(7) -0.0028(8)
C4 0.0472(8) 0.0523(9) 0.0448(8) 0.0071(7) 0.0148(7) -0.0076(7)
C5 0.0349(7) 0.0430(8) 0.0392(7) 0.0053(6) 0.0103(6) -0.0002(6)
C6 0.0356(7) 0.0391(8) 0.0395(7) 0.0040(6) 0.0115(6) -0.0039(6)
C7 0.0512(9) 0.0373(8) 0.0409(8) 0.0092(6) 0.0148(7) -0.0001(6)
C8 0.0490(8) 0.0324(7) 0.0473(8) 0.0050(6) 0.0162(7) 0.0012(6)
C9 0.0374(7) 0.0386(8) 0.0389(7) 0.0016(6) 0.0111(6) -0.0038(6)
C10 0.0449(8) 0.0374(8) 0.0419(8) 0.0097(6) 0.0148(6) 0.0019(6)
C11 0.0448(8) 0.0348(7) 0.0460(8) 0.0059(6) 0.0161(6) 0.0031(6)
S1 0.0432(2) 0.0408(3) 0.0377(2) -0.00119(14) 0.01219(17) -0.00389(14)
O1 0.0649(7) 0.0428(7) 0.0585(7) -0.0107(5) 0.0238(6) -0.0111(5)
O2 0.0565(7) 0.0674(8) 0.0392(6) 0.0054(5) 0.0088(5) 0.0051(6)
C12 0.0446(8) 0.0464(9) 0.0545(9) 0.0017(7) 0.0206(7) -0.0024(7)
C13 0.0455(9) 0.0756(13) 0.0681(12) 0.0099(10) 0.0125(8) 0.0034(9)
C14 0.0743(13) 0.0948(17) 0.0724(14) -0.0042(11) 0.0433(12) -0.0002(12)
C15 0.0624(11) 0.0507(11) 0.1089(17) 0.0017(11) 0.0360(12) -0.0137(9)

loop_
_atom_type_symbol
_atom_type_description
_atom_type_scat_dispersion_real
_atom_type_scat_dispersion_imag
_atom_type_scat_source
C C 0.0181 0.0091 'International Tables Vol C Tables 4.2.6.8 and 6.1.1.4'
H H 0.0000 0.0000 'International Tables Vol C Tables 4.2.6.8 and 6.1.1.4'
N N 0.0311 0.0180 'International Tables Vol C Tables 4.2.6.8 and 6.1.1.4'
O O 0.0492 0.0322 'International Tables Vol C Tables 4.2.6.8 and 6.1.1.4'
S S 0.3331 0.5567 'International Tables Vol C Tables 4.2.6.8 and 6.1.1.4'

loop_
_geom_angle_atom_site_label_1
_geom_angle_atom_site_label_2
_geom_angle_atom_site_label_3
_geom_angle
C5 N1 C1 116.95(15)
N1 C1 C2 124.24(18)
N1 C1 H1A 117.9
C2 C1 H1A 117.9
C1 C2 C3 118.30(17)
C1 C2 H2A 120.9
C3 C2 H2A 120.9
C2 C3 C4 118.79(16)
C2 C3 H3A 120.6
C4 C3 H3A 120.6
C3 C4 C5 119.49(17)
C3 C4 H4A 120.3
C5 C4 H4A 120.3
N1 C5 C4 122.19(15)
N1 C5 C6 116.36(13)
C4 C5 C6 121.45(14)
C11 C6 C7 118.76(14)
C11 C6 C5 120.65(14)
C7 C6 C5 120.58(13)
C8 C7 C6 120.65(14)
C8 C7 H7A 119.7
C6 C7 H7A 119.7
C7 C8 C9 119.74(14)
C7 C8 H8A 120.1
C9 C8 H8A 120.1
C8 C9 C10 120.65(14)
C8 C9 S1 118.83(12)
C10 C9 S1 120.42(11)
C11 C10 C9 119.15(13)
C11 C10 H10A 120.4
C9 C10 H10A 120.4
C10 C11 C6 121.04(14)
C10 C11 H11A 119.5
C6 C11 H11A 119.5
O2 S1 O1 118.85(8)
O2 S1 C9 107.48(7)
O1 S1 C9 107.03(7)
O2 S1 C12 108.05(8)
O1 S1 C12 107.50(8)
C9 S1 C12 107.46(7)
C15 C12 C14 111.50(17)
C15 C12 C13 111.69(17)
C14 C12 C13 110.57(17)
C15 C12 S1 109.05(12)
C14 C12 S1 104.95(13)
C13 C12 S1 108.83(12)
C12 C13 H13A 109.5
C12 C13 H13B 109.5
H13A C13 H13B 109.5
C12 C13 H13C 109.5
H13A C13 H13C 109.5
H13B C13 H13C 109.5
C12 C14 H14A 109.5
C12 C14 H14B 109.5
H14A C14 H14B 109.5
C12 C14 H14C 109.5
H14A C14 H14C 109.5
H14B C14 H14C 109.5
C12 C15 H15A 109.5
C12 C15 H15B 109.5
H15A C15 H15B 109.5
C12 C15 H15C 109.5
H15A C15 H15C 109.5
H15B C15 H15C 109.5

loop_
_geom_bond_atom_site_label_1
_geom_bond_atom_site_label_2
_geom_bond_distance
N1 C5 1.343(2)
N1 C1 1.344(2)
C1 C2 1.374(3)
C1 H1A 0.9300
C2 C3 1.377(3)
C2 H2A 0.9300
C3 C4 1.379(2)
C3 H3A 0.9300
C4 C5 1.390(2)
C4 H4A 0.9300
C5 C6 1.488(2)
C6 C11 1.397(2)
C6 C7 1.397(2)
C7 C8 1.380(2)
C7 H7A 0.9300
C8 C9 1.388(2)
C8 H8A 0.9300
C9 C10 1.392(2)
C9 S1 1.7727(15)
C10 C11 1.382(2)
C10 H10A 0.9300
C11 H11A 0.9300
S1 O2 1.4378(12)
S1 O1 1.4402(12)
S1 C12 1.8190(16)
C12 C15 1.522(2)
C12 C14 1.526(3)
C12 C13 1.528(3)
C13 H13A 0.9600
C13 H13B 0.9600
C13 H13C 0.9600
C14 H14A 0.9600
C14 H14B 0.9600
C14 H14C 0.9600
C15 H15A 0.9600
C15 H15B 0.9600
C15 H15C 0.9600
